data_7100622
loop_
_publ_author_name
'C. Reed'
'Stephan P. Hoffmann'
'Tsuyoshi Kato'
'Fook S. Tham'

_publ_section_title
;
Novel weak coordination to silylium ions. Formation of
nearly linear Si-H-Si bonds.
;
_journal_name_full 'Chemical Communications'
_journal_paper_doi 10.1039/b511344j
_journal_year 2006
_chemical_formula_sum 'C16 H26 B11 Cl13 Si'
_chemical_formula_weight 826.22
_space_group_IT_number 14
_symmetry_cell_setting monoclinic
_symmetry_space_group_name_Hall '-P 2ybc'
_symmetry_space_group_name_H-M 'P 1 21/c 1'
_cell_angle_alpha 90.00
_cell_angle_beta 110.906(2)
_cell_angle_gamma 90.00
_cell_formula_units_Z 4
_cell_length_a 14.9219(10)
_cell_length_b 13.6733(9)
_cell_length_c 18.5433(13)
_cell_measurement_temperature 223(2)
_cell_volume 3534.3(4)
_diffrn_ambient_temperature 223(2)
_exptl_crystal_density_diffrn 1.553
_cod_depositor_comments
;
The following automatic conversions were performed:
'_symmetry_cell_setting' value 'Monoclinic' changed to 'monoclinic'
according to '/home/saulius/struct/CIF-dictionaries/cif_core.dic'
dictionary named 'cif_core.dic' version 2.4.1 from 2010-06-29.

Automatic conversion script
Id: cif_fix_enum 1527 2010-12-29 10:47:43Z saulius 
;
_cod_original_sg_symbol_H-M 'P 21/c'
_cod_database_code 7100622

loop_
_symmetry_equiv_pos_as_xyz
'x, y, z'
'-x, y+1/2, -z+1/2'
'-x, -y, -z'
'x, -y-1/2, z-1/2'

loop_
_atom_site_label
_atom_site_type_symbol
_atom_site_fract_x
_atom_site_fract_y
_atom_site_fract_z
_atom_site_U_iso_or_equiv
_atom_site_adp_type
_atom_site_occupancy
_atom_site_symmetry_multiplicity
_atom_site_calc_flag
_atom_site_refinement_flags
_atom_site_disorder_assembly
_atom_site_disorder_group
C1 C 0.10457(12) 0.65148(12) -0.00040(10) 0.0268(3) Uani 1 1 d . . .
H1 H 0.0505 0.6076 -0.0457 0.042(6) Uiso 1 1 calc R . .
B2 B 0.09774(14) 0.65242(13) 0.09015(11) 0.0253(4) Uani 1 1 d . . .
B3 B 0.19176(14) 0.58890(13) 0.07070(11) 0.0264(4) Uani 1 1 d . . .
B4 B 0.21839(15) 0.65558(15) -0.00225(12) 0.0297(4) Uani 1 1 d . . .
B5 B 0.14141(15) 0.76043(15) -0.02787(12) 0.0297(4) Uani 1 1 d . . .
B6 B 0.06669(14) 0.75750(14) 0.02902(12) 0.0273(4) Uani 1 1 d . . .
B7 B 0.14139(14) 0.76927(13) 0.12811(11) 0.0257(4) Uani 1 1 d . . .
B8 B 0.21853(14) 0.66499(13) 0.15361(11) 0.0243(4) Uani 1 1 d . . .
B9 B 0.29374(14) 0.66667(14) 0.09626(12) 0.0275(4) Uani 1 1 d . . .
B10 B 0.26263(15) 0.77303(15) 0.03534(12) 0.0289(4) Uani 1 1 d . . .
B11 B 0.16795(14) 0.83629(14) 0.05509(12) 0.0271(4) Uani 1 1 d . . .
B12 B 0.26254(13) 0.77861(14) 0.13160(11) 0.0254(4) Uani 1 1 d . . .
Cl2 Cl 0.00711(3) 0.58722(3) 0.11061(3) 0.03748(11) Uani 1 1 d . . .
Cl3 Cl 0.19526(4) 0.45953(3) 0.07242(3) 0.03876(11) Uani 1 1 d . . .
Cl4 Cl 0.24738(4) 0.59247(4) -0.07423(3) 0.04785(13) Uani 1 1 d . . .
Cl5 Cl 0.09727(4) 0.80111(4) -0.12436(3) 0.04645(13) Uani 1 1 d . . .
Cl6 Cl -0.05469(3) 0.79411(4) -0.01264(3) 0.04365(13) Uani 1 1 d . . .
Cl7 Cl 0.10218(4) 0.82783(3) 0.19700(3) 0.03857(11) Uani 1 1 d . . .
Cl8 Cl 0.25834(4) 0.61631(3) 0.24883(3) 0.03662(11) Uani 1 1 d . . .
Cl9 Cl 0.41164(3) 0.61711(4) 0.13168(3) 0.04374(13) Uani 1 1 d . . .
Cl10 Cl 0.34788(4) 0.83652(4) 0.00596(3) 0.04684(13) Uani 1 1 d . . .
Cl11 Cl 0.15254(4) 0.96512(3) 0.04778(3) 0.04346(12) Uani 1 1 d . . .
Cl12 Cl 0.34964(3) 0.84826(4) 0.20435(3) 0.03884(11) Uani 1 1 d . . .
Si1' Si 0.25412(4) 0.23107(3) 0.83074(3) 0.02845(11) Uani 1 1 d . . .
C1' C 0.14206(13) 0.15918(13) 0.81022(11) 0.0333(4) Uani 1 1 d . A .
H1' H 0.0944 0.2041 0.8181 0.047(6) Uiso 1 1 calc R . .
C2' C 0.14691(16) 0.07009(16) 0.86101(14) 0.0453(5) Uani 1 1 d . . .
H2'1 H 0.0829 0.0440 0.8496 0.053(7) Uiso 1 1 calc R A .
H2'2 H 0.1736 0.0891 0.9149 0.080(10) Uiso 1 1 calc R . .
H2'3 H 0.1873 0.0205 0.8508 0.063(8) Uiso 1 1 calc R . .
C3' C 0.10319(17) 0.13077(17) 0.72478(13) 0.0487(5) Uani 1 1 d . . .
H3'1 H 0.1449 0.0821 0.7152 0.062(8) Uiso 1 1 calc R A .
H3'2 H 0.1009 0.1882 0.6935 0.062(8) Uiso 1 1 calc R . .
H3'3 H 0.0391 0.1040 0.7115 0.085(10) Uiso 1 1 calc R . .
C4' C 0.37408(14) 0.17307(14) 0.85292(12) 0.0367(4) Uani 1 1 d . A .
H4' H 0.4233 0.2222 0.8799 0.046(6) Uiso 1 1 calc R . .
C5' C 0.38343(19) 0.1522(2) 0.77369(16) 0.0556(6) Uani 1 1 d . . .
H5'1 H 0.4462 0.1248 0.7818 0.080(10) Uiso 1 1 calc R A .
H5'2 H 0.3756 0.2127 0.7448 0.059(8) Uiso 1 1 calc R . .
H5'3 H 0.3343 0.1060 0.7450 0.073(9) Uiso 1 1 calc R . .
C6' C 0.39586(17) 0.07991(16) 0.90173(14) 0.0470(5) Uani 1 1 d . . .
H6'1 H 0.3497 0.0297 0.8758 0.065(8) Uiso 1 1 calc R A .
H6'2 H 0.3916 0.0935 0.9517 0.073(9) Uiso 1 1 calc R . .
H6'3 H 0.4601 0.0574 0.9086 0.063(8) Uiso 1 1 calc R . .
C7' C 0.23603(16) 0.34495(14) 0.77225(12) 0.0385(4) Uani 1 1 d . A .
H7' H 0.2283 0.3237 0.7193 0.063(8) Uiso 1 1 calc R . .
C8' C 0.32323(18) 0.41399(17) 0.79791(16) 0.0527(6) Uani 1 1 d . . .
H8'1 H 0.3108 0.4694 0.7630 0.067(8) Uiso 1 1 calc R A .
H8'2 H 0.3794 0.3791 0.7970 0.072(9) Uiso 1 1 calc R . .
H8'3 H 0.3345 0.4370 0.8499 0.059(8) Uiso 1 1 calc R . .
C9' C 0.14363(17) 0.40005(16) 0.76494(15) 0.0502(6) Uani 1 1 d . . .
H9'1 H 0.1494 0.4275 0.8146 0.064(8) Uiso 1 1 calc R A .
H9'2 H 0.0897 0.3552 0.7481 0.060(8) Uiso 1 1 calc R . .
H9'3 H 0.1333 0.4523 0.7275 0.081(10) Uiso 1 1 calc R . .
C1S C 0.34641(15) 0.24611(15) 1.02683(12) 0.0311(4) Uani 0.919(2) 1 d PD A 1
C2S C 0.44008(16) 0.27951(16) 1.05522(13) 0.0384(5) Uani 0.919(2) 1 d PD A 1
C3S C 0.5060(2) 0.2293(3) 1.11598(19) 0.0476(7) Uani 0.919(2) 1 d PD A 1
H3S H 0.5703 0.2499 1.1358 0.052(8) Uiso 0.919(2) 1 calc PR A 1
C4S C 0.47764(19) 0.1494(2) 1.14736(14) 0.0520(7) Uani 0.919(2) 1 d PD A 1
H4S H 0.5228 0.1159 1.1888 0.054(8) Uiso 0.919(2) 1 calc PR A 1
C5S C 0.3834(2) 0.1174(2) 1.11889(17) 0.0479(6) Uani 0.919(2) 1 d PD A 1
H5S H 0.3650 0.0626 1.1409 0.070(9) Uiso 0.919(2) 1 calc PR A 1
C6S C 0.3159(3) 0.1666(3) 1.0575(2) 0.0401(7) Uani 0.919(2) 1 d PD A 1
H6S H 0.2515 0.1461 1.0376 0.049(7) Uiso 0.919(2) 1 calc PR A 1
Cl1S Cl 0.26044(8) 0.30562(7) 0.94781(7) 0.0347(3) Uani 0.919(2) 1 d PD A 1
Cl2S Cl 0.47535(7) 0.38007(6) 1.01618(5) 0.0631(3) Uani 0.919(2) 1 d PD A 1
C1D C 0.3688(12) 0.3025(12) 1.0124(10) 0.048(5) Uani 0.081(2) 1 d PDU A 2
C2D C 0.3992(14) 0.2385(12) 1.0712(10) 0.053(5) Uani 0.081(2) 1 d PDU A 2
C3D C 0.4917(16) 0.2418(19) 1.1248(14) 0.052(7) Uani 0.081(2) 1 d PDU A 2
H3DA H 0.5125 0.1970 1.1659 0.062 Uiso 0.081(2) 1 calc PR A 2
C4D C 0.5523(15) 0.3126(18) 1.1160(13) 0.061(7) Uani 0.081(2) 1 d PDU A 2
H4DA H 0.6156 0.3162 1.1513 0.074 Uiso 0.081(2) 1 calc PR A 2
C5D C 0.5212(16) 0.3789(17) 1.0557(13) 0.065(8) Uani 0.081(2) 1 d PDU A 2
H5DA H 0.5635 0.4271 1.0506 0.078 Uiso 0.081(2) 1 calc PR A 2
C6D C 0.4265(14) 0.3747(15) 1.0017(13) 0.061(8) Uani 0.081(2) 1 d PDU A 2
H6DA H 0.4042 0.4192 0.9605 0.073 Uiso 0.081(2) 1 calc PR A 2
Cl1D Cl 0.2511(12) 0.3009(15) 0.9423(11) 0.075(6) Uani 0.081(2) 1 d PDU A 2
Cl2D Cl 0.3268(11) 0.1489(11) 1.0845(7) 0.069(4) Uani 0.081(2) 1 d PDU A 2

loop_
_atom_site_aniso_label
_atom_site_aniso_U_11
_atom_site_aniso_U_22
_atom_site_aniso_U_33
_atom_site_aniso_U_23
_atom_site_aniso_U_13
_atom_site_aniso_U_12
C1 0.0258(8) 0.0263(8) 0.0254(8) -0.0008(6) 0.0055(7) -0.0005(6)
B2 0.0231(9) 0.0244(8) 0.0283(9) -0.0003(7) 0.0090(7) -0.0010(7)
B3 0.0288(10) 0.0220(8) 0.0274(9) -0.0020(7) 0.0087(8) 0.0019(7)
B4 0.0320(10) 0.0325(9) 0.0263(10) -0.0040(8) 0.0124(8) -0.0002(8)
B5 0.0309(10) 0.0301(9) 0.0259(10) 0.0031(7) 0.0072(8) -0.0007(8)
B6 0.0232(9) 0.0250(8) 0.0313(10) 0.0023(7) 0.0068(8) 0.0021(7)
B7 0.0257(9) 0.0240(8) 0.0291(9) -0.0007(7) 0.0118(8) 0.0012(7)
B8 0.0246(9) 0.0240(8) 0.0230(9) 0.0005(7) 0.0071(7) 0.0020(7)
B9 0.0239(9) 0.0305(9) 0.0280(10) -0.0026(7) 0.0090(7) 0.0018(7)
B10 0.0275(10) 0.0323(9) 0.0286(10) -0.0014(8) 0.0120(8) -0.0045(8)
B11 0.0268(9) 0.0241(8) 0.0301(10) 0.0010(7) 0.0098(8) -0.0007(7)
B12 0.0228(9) 0.0265(8) 0.0264(9) -0.0045(7) 0.0083(7) -0.0033(7)
Cl2 0.0307(2) 0.0358(2) 0.0480(3) 0.00393(19) 0.0165(2) -0.00714(17)
Cl3 0.0507(3) 0.0238(2) 0.0400(3) -0.00320(17) 0.0139(2) 0.00471(18)
Cl4 0.0593(3) 0.0532(3) 0.0381(3) -0.0134(2) 0.0260(2) 0.0024(2)
Cl5 0.0547(3) 0.0509(3) 0.0269(2) 0.0097(2) 0.0061(2) -0.0040(2)
Cl6 0.0255(2) 0.0425(3) 0.0553(3) 0.0073(2) 0.0052(2) 0.00842(19)
Cl7 0.0420(3) 0.0380(2) 0.0432(3) -0.00820(19) 0.0244(2) 0.00274(19)
Cl8 0.0408(3) 0.0388(2) 0.0260(2) 0.00601(17) 0.00680(18) 0.00063(19)
Cl9 0.0259(2) 0.0573(3) 0.0465(3) -0.0013(2) 0.0110(2) 0.0118(2)
Cl10 0.0431(3) 0.0558(3) 0.0503(3) 0.0013(2) 0.0272(2) -0.0141(2)
Cl11 0.0532(3) 0.0233(2) 0.0538(3) 0.00547(19) 0.0189(2) -0.00041(19)
Cl12 0.0343(2) 0.0397(2) 0.0366(2) -0.01010(19) 0.00543(19) -0.01036(18)
Si1' 0.0283(2) 0.0282(2) 0.0301(2) -0.00050(19) 0.0120(2) -0.00064(18)
C1' 0.0281(9) 0.0317(9) 0.0405(10) -0.0037(8) 0.0129(8) -0.0009(7)
C2' 0.0421(12) 0.0428(11) 0.0524(13) 0.0031(10) 0.0184(10) -0.0093(9)
C3' 0.0499(13) 0.0442(12) 0.0437(12) -0.0073(10) 0.0066(10) -0.0031(10)
C4' 0.0286(9) 0.0364(9) 0.0453(11) -0.0075(8) 0.0135(8) -0.0011(7)
C5' 0.0549(15) 0.0614(15) 0.0637(16) -0.0073(13) 0.0371(13) 0.0041(12)
C6' 0.0424(12) 0.0408(11) 0.0529(13) -0.0041(10) 0.0112(10) 0.0108(9)
C7' 0.0472(12) 0.0354(9) 0.0346(10) 0.0051(8) 0.0166(9) -0.0005(8)
C8' 0.0553(14) 0.0438(12) 0.0667(16) 0.0098(11) 0.0313(12) -0.0082(10)
C9' 0.0482(13) 0.0379(11) 0.0574(14) 0.0099(10) 0.0101(11) 0.0055(9)
C1S 0.0312(10) 0.0376(10) 0.0239(10) -0.0035(8) 0.0090(8) 0.0016(8)
C2S 0.0389(12) 0.0420(12) 0.0364(12) -0.0106(9) 0.0159(10) -0.0090(9)
C3S 0.0335(13) 0.0681(18) 0.0365(14) -0.0113(13) 0.0069(11) -0.0033(12)
C4S 0.0497(15) 0.0686(17) 0.0306(12) 0.0022(11) 0.0058(11) 0.0102(12)
C5S 0.0555(17) 0.0533(14) 0.0333(13) 0.0090(11) 0.0141(13) 0.0019(12)
C6S 0.0353(14) 0.0516(17) 0.0285(19) 0.0015(14) 0.0053(15) -0.0017(12)
Cl1S 0.0388(5) 0.0358(4) 0.0300(4) -0.0027(3) 0.0131(3) 0.0084(3)
Cl2S 0.0628(6) 0.0585(4) 0.0691(6) -0.0044(4) 0.0248(4) -0.0295(4)
C1D 0.036(9) 0.075(15) 0.042(11) -0.013(9) 0.026(7) -0.009(9)
C2D 0.042(10) 0.067(15) 0.051(13) -0.012(9) 0.018(9) -0.007(9)
C3D 0.040(11) 0.079(17) 0.037(13) -0.037(10) 0.014(9) -0.004(10)
C4D 0.029(11) 0.096(19) 0.038(13) -0.012(11) -0.012(10) -0.008(10)
C5D 0.053(13) 0.060(15) 0.052(15) -0.024(11) -0.019(12) -0.014(12)
C6D 0.015(10) 0.082(17) 0.076(17) 0.014(13) 0.003(10) -0.002(10)
Cl1D 0.043(6) 0.116(13) 0.056(9) 0.022(7) 0.006(5) -0.029(6)
Cl2D 0.059(7) 0.093(9) 0.043(8) 0.010(6) 0.006(7) -0.023(6)

loop_
_geom_bond_atom_site_label_1
_geom_bond_atom_site_label_2
_geom_bond_distance
_geom_bond_site_symmetry_2
_geom_bond_publ_flag
C1 B4 1.712(3) . ?
C1 B3 1.714(3) . ?
C1 B6 1.714(3) . ?
C1 B2 1.718(3) . ?
C1 B5 1.727(3) . ?
B2 Cl2 1.7703(19) . ?
B2 B7 1.773(3) . ?
B2 B8 1.775(3) . ?
B2 B6 1.786(3) . ?
B2 B3 1.793(3) . ?
B3 Cl3 1.7696(19) . ?
B3 B9 1.777(3) . ?
B3 B8 1.780(3) . ?
B3 B4 1.790(3) . ?
B4 Cl4 1.768(2) . ?
B4 B9 1.777(3) . ?
B4 B10 1.781(3) . ?
B4 B5 1.792(3) . ?
B5 Cl5 1.762(2) . ?
B5 B10 1.778(3) . ?
B5 B11 1.779(3) . ?
B5 B6 1.788(3) . ?
B6 Cl6 1.769(2) . ?
B6 B11 1.777(3) . ?
B6 B7 1.784(3) . ?
B7 Cl7 1.7745(19) . ?
B7 B8 1.787(3) . ?
B7 B12 1.790(3) . ?
B7 B11 1.793(3) . ?
B8 Cl8 1.7789(19) . ?
B8 B12 1.790(3) . ?
B8 B9 1.801(3) . ?
B9 Cl9 1.778(2) . ?
B9 B12 1.791(3) . ?
B9 B10 1.798(3) . ?
B10 Cl10 1.779(2) . ?
B10 B12 1.787(3) . ?
B10 B11 1.802(3) . ?
B11 Cl11 1.7755(19) . ?
B11 B12 1.788(3) . ?
B12 Cl12 1.7789(19) . ?
Si1' C1' 1.8581(19) . ?
Si1' C7' 1.861(2) . ?
Si1' C4' 1.865(2) . ?
Si1' Cl1D 2.294(19) . ?
Si1' Cl1S 2.3695(11) . ?
C1' C2' 1.526(3) . ?
C1' C3' 1.530(3) . ?
C4' C6' 1.529(3) . ?
C4' C5' 1.551(3) . ?
C7' C9' 1.534(3) . ?
C7' C8' 1.539(3) . ?
C1S C6S 1.377(4) . ?
C1S C2S 1.384(3) . ?
C1S Cl1S 1.765(2) . ?
C2S C3S 1.385(4) . ?
C2S Cl2S 1.721(2) . ?
C3S C4S 1.374(5) . ?
C4S C5S 1.385(4) . ?
C5S C6S 1.395(4) . ?
C1D C2D 1.345(16) . ?
C1D C6D 1.370(18) . ?
C1D Cl1D 1.773(16) . ?
C2D C3D 1.385(17) . ?
C2D Cl2D 1.707(16) . ?
C3D C4D 1.374(19) . ?
C4D C5D 1.385(18) . ?
C5D C6D 1.411(18) . ?
